data_7035527
loop_
_publ_author_name
'Waerder, Benedikt'
'Steinhauer, Simon'
'Bader, Julia'
'Neumann, Beate'
'Stammler, Hans-Georg'
'Vishnevskiy, Yury V.'
'Hoge, Berthold'
'Mitzel, Norbert W.'

_publ_section_title
;
 Pentafluoroethyl-substituted \a-silanes: model compounds for new
 insights.
;
_journal_issue 29
_journal_name_full 'Dalton transactions (Cambridge, England : 2003)'
_journal_page_first 13347
_journal_page_last 13358
_journal_paper_doi 10.1039/c5dt02010g
_journal_volume 44
_journal_year 2015
_chemical_formula_moiety 'C8 H5 F15 O Si'
_chemical_formula_sum 'C8 H5 F15 O Si'
_chemical_formula_weight 430.21
_chemical_name_systematic
; 
 ? 
;
_space_group_IT_number 14
_symmetry_cell_setting monoclinic
_symmetry_space_group_name_Hall '-P 2yn'
_symmetry_space_group_name_H-M 'P 1 21/n 1'
_atom_sites_solution_hydrogens geom
_atom_sites_solution_primary direct
_atom_sites_solution_secondary difmap
_audit_creation_method SHELXL-97
_audit_update_record
;
2015-05-20 deposited with the CCDC.
2015-06-24 downloaded from the CCDC.
;
_cell_angle_alpha 90.00
_cell_angle_beta 90.9977(16)
_cell_angle_gamma 90.00
_cell_formula_units_Z 4
_cell_length_a 10.2956(4)
_cell_length_b 8.9617(2)
_cell_length_c 15.4672(6)
_cell_measurement_reflns_used 6970
_cell_measurement_temperature 100(2)
_cell_measurement_theta_max 27.48
_cell_measurement_theta_min 2.91
_cell_volume 1426.88(8)
_computing_cell_refinement 'HKL Scalepack (Otwinowski & Minor 1997)'
_computing_data_collection 'Collect, Bruker AXS, 2004'
_computing_data_reduction 'Denzo and Scalepack (Otwinowski & Minor, 1997)'
_computing_molecular_graphics 'SHELXTL-PLUS (1990)'
_computing_publication_material 'SHELXL-97 (Sheldrick, 1997)'
_computing_structure_refinement 'SHELXL-97 (Sheldrick, 1997)'
_computing_structure_solution 'SHELXS-97 (Sheldrick, 1990)'
_diffrn_ambient_temperature 100(2)
_diffrn_measured_fraction_theta_full 0.969
_diffrn_measured_fraction_theta_max 0.969
_diffrn_measurement_device_type KappaCCD
_diffrn_measurement_method CCD
_diffrn_radiation_monochromator graphite
_diffrn_radiation_source 'fine-focus sealed tube'
_diffrn_radiation_type MoK\a
_diffrn_radiation_wavelength 0.71073
_diffrn_reflns_av_R_equivalents 0.034
_diffrn_reflns_av_sigmaI/netI 0.0381
_diffrn_reflns_limit_h_max 13
_diffrn_reflns_limit_h_min -13
_diffrn_reflns_limit_k_max 11
_diffrn_reflns_limit_k_min -9
_diffrn_reflns_limit_l_max 20
_diffrn_reflns_limit_l_min -19
_diffrn_reflns_number 13230
_diffrn_reflns_theta_full 27.46
_diffrn_reflns_theta_max 27.46
_diffrn_reflns_theta_min 3.01
_exptl_absorpt_coefficient_mu 0.339
_exptl_absorpt_correction_T_max 0.9051
_exptl_absorpt_correction_T_min 0.9051
_exptl_absorpt_correction_type multi-scan
_exptl_absorpt_process_details 'Denzo and Scalepack (Otwinowski & Minor, 1997)'
_exptl_crystal_colour Colourless
_exptl_crystal_density_diffrn 2.003
_exptl_crystal_density_method 'not measured'
_exptl_crystal_description 'in situ'
_exptl_crystal_F_000 840
_exptl_crystal_size_max 0.30
_exptl_crystal_size_mid 0.30
_exptl_crystal_size_min 0.30
_refine_diff_density_max 0.280
_refine_diff_density_min -0.304
_refine_diff_density_rms 0.059
_refine_ls_extinction_method none
_refine_ls_goodness_of_fit_ref 0.971
_refine_ls_hydrogen_treatment constr
_refine_ls_matrix_type full
_refine_ls_number_parameters 227
_refine_ls_number_reflns 3163
_refine_ls_number_restraints 0
_refine_ls_restrained_S_all 0.971
_refine_ls_R_factor_all 0.0459
_refine_ls_R_factor_gt 0.0301
_refine_ls_shift/su_max 0.000
_refine_ls_shift/su_mean 0.000
_refine_ls_structure_factor_coef Fsqd
_refine_ls_weighting_details 'calc w=1/[\s^2^(Fo^2^)+(0.0424P)^2^+0.0000P] where P=(Fo^2^+2Fc^2^)/3'
_refine_ls_weighting_scheme calc
_refine_ls_wR_factor_gt 0.0710
_refine_ls_wR_factor_ref 0.0749
_reflns_number_gt 2402
_reflns_number_total 3163
_reflns_threshold_expression >2sigma(I)
_cod_data_source_file c5dt02010g2.cif
_cod_data_source_block compound2
_cod_depositor_comments
;
The following automatic conversions were performed:

'_symmetry_cell_setting' value 'Monoclinic' changed to 'monoclinic'
according to
/usr/data/users/saulius/crontab/automatic-downloads/rss-feeds/RSC/lib/dictionaries/cif_core.dic
dictionary named 'cif_core.dic' version 2.4.2 from 2011-04-26.

Automatic conversion script
Id: cif_fix_values 3271 2015-04-21 07:52:19Z andrius 

 Adding full bibliography for 7035526--7035529.cif.
;
_cod_original_sg_symbol_H-M 'P 21/n'
_cod_database_code 7035527

loop_
_symmetry_equiv_pos_as_xyz
'x, y, z'
'-x+1/2, y+1/2, -z+1/2'
'-x, -y, -z'
'x-1/2, -y-1/2, z-1/2'

loop_
_atom_site_label
_atom_site_type_symbol
_atom_site_fract_x
_atom_site_fract_y
_atom_site_fract_z
_atom_site_U_iso_or_equiv
_atom_site_adp_type
_atom_site_occupancy
_atom_site_symmetry_multiplicity
_atom_site_calc_flag
_atom_site_refinement_flags
Si1 Si 0.51139(4) 0.29670(4) 0.20529(3) 0.01855(11) Uani 1 1 d .
F1 F 0.37246(9) 0.53241(9) 0.14329(6) 0.0314(2) Uani 1 1 d .
F2 F 0.27478(9) 0.40561(11) 0.24439(6) 0.0338(2) Uani 1 1 d .
F3 F 0.22229(10) 0.18368(10) 0.13260(7) 0.0368(3) Uani 1 1 d .
F4 F 0.15289(9) 0.39922(11) 0.09081(7) 0.0394(3) Uani 1 1 d .
F5 F 0.31840(10) 0.30004(10) 0.02954(6) 0.0327(2) Uani 1 1 d .
F6 F 0.58455(9) 0.39633(9) 0.04751(6) 0.0284(2) Uani 1 1 d .
F7 F 0.67002(9) 0.52207(9) 0.15646(6) 0.0298(2) Uani 1 1 d .
F8 F 0.84778(10) 0.37448(10) 0.06794(7) 0.0406(3) Uani 1 1 d .
F9 F 0.82413(10) 0.27581(12) 0.19370(7) 0.0411(3) Uani 1 1 d .
F10 F 0.74633(9) 0.16626(9) 0.08013(6) 0.0299(2) Uani 1 1 d .
F11 F 0.50747(9) 0.51906(9) 0.32602(6) 0.0288(2) Uani 1 1 d .
F12 F 0.68430(9) 0.38260(10) 0.33006(6) 0.0304(2) Uani 1 1 d .
F13 F 0.53432(11) 0.35406(10) 0.47097(6) 0.0379(3) Uani 1 1 d .
F14 F 0.55180(11) 0.15275(10) 0.39664(6) 0.0373(3) Uani 1 1 d .
F15 F 0.37336(10) 0.27712(12) 0.39185(7) 0.0421(3) Uani 1 1 d .
O1 O 0.48504(11) 0.04899(10) 0.11693(7) 0.0265(3) Uani 1 1 d .
C1 C 0.34857(16) 0.39097(16) 0.17166(10) 0.0244(3) Uani 1 1 d .
C2 C 0.25893(16) 0.31668(17) 0.10436(11) 0.0274(4) Uani 1 1 d .
C3 C 0.63836(15) 0.38136(15) 0.12820(10) 0.0226(3) Uani 1 1 d .
C4 C 0.76687(16) 0.29842(16) 0.11694(11) 0.0251(3) Uani 1 1 d .
C5 C 0.55226(15) 0.37664(15) 0.31895(10) 0.0223(3) Uani 1 1 d .
C6 C 0.50175(16) 0.28992(16) 0.39677(10) 0.0268(4) Uani 1 1 d .
C7 C 0.50895(15) 0.08902(15) 0.20418(10) 0.0214(3) Uani 1 1 d .
H7A H 0.5933 0.0484 0.2249 0.026 Uiso 1 1 calc R
H7B H 0.4394 0.0505 0.2415 0.026 Uiso 1 1 calc R
C8 C 0.47890(17) -0.10899(16) 0.10464(12) 0.0316(4) Uani 1 1 d .
H8A H 0.5602 -0.1545 0.1254 0.047 Uiso 1 1 calc R
H8B H 0.4663 -0.1310 0.0430 0.047 Uiso 1 1 calc R
H8C H 0.4061 -0.1497 0.1371 0.047 Uiso 1 1 calc R

loop_
_atom_site_aniso_label
_atom_site_aniso_U_11
_atom_site_aniso_U_22
_atom_site_aniso_U_33
_atom_site_aniso_U_23
_atom_site_aniso_U_13
_atom_site_aniso_U_12
Si1 0.0183(2) 0.0180(2) 0.0194(2) -0.00038(15) 0.00031(16) 0.00015(15)
F1 0.0334(6) 0.0216(5) 0.0389(6) 0.0026(4) -0.0037(4) 0.0046(4)
F2 0.0235(5) 0.0519(6) 0.0260(6) -0.0023(4) 0.0031(4) 0.0084(4)
F3 0.0288(5) 0.0366(5) 0.0449(7) 0.0062(4) -0.0038(5) -0.0100(4)
F4 0.0269(6) 0.0480(6) 0.0429(7) -0.0023(5) -0.0110(5) 0.0107(4)
F5 0.0339(6) 0.0392(5) 0.0248(5) -0.0026(4) -0.0022(4) 0.0002(4)
F6 0.0304(5) 0.0319(5) 0.0230(5) 0.0060(4) 0.0013(4) 0.0016(4)
F7 0.0313(5) 0.0186(4) 0.0396(6) -0.0040(4) 0.0071(4) -0.0045(4)
F8 0.0317(6) 0.0340(5) 0.0571(7) -0.0057(5) 0.0221(5) -0.0079(4)
F9 0.0317(6) 0.0569(7) 0.0343(6) -0.0124(5) -0.0075(5) 0.0180(5)
F10 0.0295(5) 0.0237(5) 0.0366(6) -0.0065(4) 0.0048(4) 0.0005(4)
F11 0.0346(6) 0.0202(4) 0.0316(5) -0.0053(4) 0.0008(4) 0.0032(4)
F12 0.0208(5) 0.0398(5) 0.0305(6) -0.0079(4) -0.0029(4) -0.0011(4)
F13 0.0552(7) 0.0369(5) 0.0217(6) -0.0061(4) -0.0021(5) 0.0054(5)
F14 0.0579(7) 0.0256(5) 0.0282(6) 0.0030(4) -0.0012(5) 0.0079(4)
F15 0.0299(6) 0.0615(7) 0.0353(6) 0.0148(5) 0.0045(5) -0.0041(5)
O1 0.0356(7) 0.0214(6) 0.0224(6) -0.0032(4) -0.0027(5) -0.0026(4)
C1 0.0244(9) 0.0250(8) 0.0240(9) 0.0002(6) 0.0029(7) 0.0025(6)
C2 0.0219(8) 0.0317(9) 0.0285(9) 0.0031(7) -0.0019(7) 0.0017(6)
C3 0.0265(9) 0.0193(8) 0.0221(9) -0.0004(6) -0.0002(7) -0.0012(6)
C4 0.0243(8) 0.0241(8) 0.0271(9) -0.0039(6) 0.0011(7) -0.0027(6)
C5 0.0209(8) 0.0192(8) 0.0267(9) -0.0023(6) -0.0014(7) 0.0015(6)
C6 0.0308(10) 0.0277(8) 0.0219(9) -0.0029(6) -0.0017(7) 0.0028(7)
C7 0.0234(8) 0.0198(7) 0.0211(8) -0.0009(6) 0.0014(7) -0.0019(6)
C8 0.0345(10) 0.0245(8) 0.0357(11) -0.0090(7) 0.0027(8) -0.0031(7)

loop_
_atom_type_symbol
_atom_type_description
_atom_type_scat_dispersion_real
_atom_type_scat_dispersion_imag
_atom_type_scat_source
C C 0.0033 0.0016 'International Tables Vol C Tables 4.2.6.8 and 6.1.1.4'
H H 0.0000 0.0000 'International Tables Vol C Tables 4.2.6.8 and 6.1.1.4'
F F 0.0171 0.0103 'International Tables Vol C Tables 4.2.6.8 and 6.1.1.4'
O O 0.0106 0.0060 'International Tables Vol C Tables 4.2.6.8 and 6.1.1.4'
Si Si 0.0817 0.0704 'International Tables Vol C Tables 4.2.6.8 and 6.1.1.4'

loop_
_geom_angle_atom_site_label_1
_geom_angle_atom_site_label_2
_geom_angle_atom_site_label_3
_geom_angle
C7 Si1 C5 112.38(7)
C7 Si1 C3 113.24(7)
C5 Si1 C3 105.97(7)
C7 Si1 C1 114.92(7)
C5 Si1 C1 104.79(7)
C3 Si1 C1 104.68(7)
C7 Si1 O1 31.38(5)
C5 Si1 O1 143.69(5)
C3 Si1 O1 94.33(5)
C1 Si1 O1 98.51(5)
C7 O1 C8 112.63(12)
C7 O1 Si1 43.28(6)
C8 O1 Si1 155.90(10)
F1 C1 F2 106.24(11)
F1 C1 C2 107.15(13)
F2 C1 C2 105.23(13)
F1 C1 Si1 109.32(10)
F2 C1 Si1 108.03(10)
C2 C1 Si1 120.04(10)
F3 C2 F5 108.92(12)
F3 C2 F4 108.29(13)
F5 C2 F4 108.33(13)
F3 C2 C1 109.77(13)
F5 C2 C1 111.09(13)
F4 C2 C1 110.37(13)
F6 C3 F7 106.96(11)
F6 C3 C4 106.38(12)
F7 C3 C4 106.36(12)
F6 C3 Si1 109.50(10)
F7 C3 Si1 108.82(10)
C4 C3 Si1 118.26(10)
F8 C4 F10 108.08(13)
F8 C4 F9 108.38(13)
F10 C4 F9 108.11(12)
F8 C4 C3 111.64(12)
F10 C4 C3 110.50(13)
F9 C4 C3 110.04(13)
F11 C5 F12 106.88(11)
F11 C5 C6 107.00(12)
F12 C5 C6 105.75(12)
F11 C5 Si1 110.53(10)
F12 C5 Si1 109.14(10)
C6 C5 Si1 117.01(10)
F13 C6 F15 108.94(13)
F13 C6 F14 108.07(13)
F15 C6 F14 107.75(13)
F13 C6 C5 112.16(13)
F15 C6 C5 110.50(13)
F14 C6 C5 109.28(13)
O1 C7 Si1 105.35(9)
O1 C7 H7A 110.7
Si1 C7 H7A 110.7
O1 C7 H7B 110.7
Si1 C7 H7B 110.7
H7A C7 H7B 108.8
O1 C8 H8A 109.5
O1 C8 H8B 109.5
H8A C8 H8B 109.5
O1 C8 H8C 109.5
H8A C8 H8C 109.5
H8B C8 H8C 109.5

loop_
_geom_bond_atom_site_label_1
_geom_bond_atom_site_label_2
_geom_bond_distance
Si1 C7 1.8614(14)
Si1 C5 1.9379(16)
Si1 C3 1.9392(16)
Si1 C1 1.9401(16)
Si1 O1 2.6185(10)
F1 C1 1.3651(17)
F2 C1 1.3745(19)
F3 C2 1.3264(17)
F4 C2 1.3323(18)
F5 C2 1.3271(19)
F6 C3 1.3633(18)
F7 C3 1.3721(16)
F8 C4 1.3247(18)
F9 C4 1.3318(19)
F10 C4 1.3294(16)
F11 C5 1.3621(16)
F12 C5 1.3683(18)
F13 C6 1.3217(18)
F14 C6 1.3330(17)
F15 C6 1.328(2)
O1 C7 1.4138(18)
O1 C8 1.4298(17)
C1 C2 1.531(2)
C3 C4 1.530(2)
C5 C6 1.531(2)
C7 H7A 0.9900
C7 H7B 0.9900
C8 H8A 0.9800
C8 H8B 0.9800
C8 H8C 0.9800

loop_
_geom_torsion_atom_site_label_1
_geom_torsion_atom_site_label_2
_geom_torsion_atom_site_label_3
_geom_torsion_atom_site_label_4
_geom_torsion
C5 Si1 O1 C7 4.80(14)
C3 Si1 O1 C7 129.48(11)
C1 Si1 O1 C7 -124.95(11)
C7 Si1 O1 C8 1.2(2)
C5 Si1 O1 C8 6.0(3)
C3 Si1 O1 C8 130.7(2)
C1 Si1 O1 C8 -123.8(2)
C7 Si1 C1 F1 -157.13(9)
C5 Si1 C1 F1 79.04(11)
C3 Si1 C1 F1 -32.27(12)
O1 Si1 C1 F1 -129.06(10)
C7 Si1 C1 F2 87.67(11)
C5 Si1 C1 F2 -36.16(11)
C3 Si1 C1 F2 -147.47(9)
O1 Si1 C1 F2 115.75(9)
C7 Si1 C1 C2 -32.81(15)
C5 Si1 C1 C2 -156.64(12)
C3 Si1 C1 C2 92.05(13)
O1 Si1 C1 C2 -4.74(13)
F1 C1 C2 F3 -174.03(12)
F2 C1 C2 F3 -61.24(15)
Si1 C1 C2 F3 60.63(17)
F1 C1 C2 F5 65.44(15)
F2 C1 C2 F5 178.23(11)
Si1 C1 C2 F5 -59.90(16)
F1 C1 C2 F4 -54.75(17)
F2 C1 C2 F4 58.05(16)
Si1 C1 C2 F4 179.91(10)
C7 Si1 C3 F6 86.89(11)
C5 Si1 C3 F6 -149.48(9)
C1 Si1 C3 F6 -39.03(11)
O1 Si1 C3 F6 60.95(9)
C7 Si1 C3 F7 -156.52(10)
C5 Si1 C3 F7 -32.89(11)
C1 Si1 C3 F7 77.56(11)
O1 Si1 C3 F7 177.54(10)
C7 Si1 C3 C4 -35.12(14)
C5 Si1 C3 C4 88.51(12)
C1 Si1 C3 C4 -161.04(12)
O1 Si1 C3 C4 -61.06(12)
F6 C3 C4 F8 61.26(15)
F7 C3 C4 F8 -52.51(17)
Si1 C3 C4 F8 -175.16(10)
F6 C3 C4 F10 -59.05(15)
F7 C3 C4 F10 -172.82(11)
Si1 C3 C4 F10 64.53(16)
F6 C3 C4 F9 -178.36(11)
F7 C3 C4 F9 67.86(15)
Si1 C3 C4 F9 -54.78(15)
C7 Si1 C5 F11 -157.42(10)
C3 Si1 C5 F11 78.41(11)
C1 Si1 C5 F11 -31.97(12)
O1 Si1 C5 F11 -160.12(7)
C7 Si1 C5 F12 85.31(11)
C3 Si1 C5 F12 -38.86(11)
C1 Si1 C5 F12 -149.24(9)
O1 Si1 C5 F12 82.62(13)
C7 Si1 C5 C6 -34.65(13)
C3 Si1 C5 C6 -158.82(11)
C1 Si1 C5 C6 90.80(12)
O1 Si1 C5 C6 -37.34(17)
F11 C5 C6 F13 -55.12(16)
F12 C5 C6 F13 58.56(16)
Si1 C5 C6 F13 -179.70(10)
F11 C5 C6 F15 66.65(15)
F12 C5 C6 F15 -179.66(11)
Si1 C5 C6 F15 -57.92(15)
F11 C5 C6 F14 -174.95(12)
F12 C5 C6 F14 -61.27(15)
Si1 C5 C6 F14 60.48(15)
C8 O1 C7 Si1 -179.47(10)
C5 Si1 C7 O1 -176.93(9)
C3 Si1 C7 O1 -56.89(12)
C1 Si1 C7 O1 63.36(12)
